data_7105268
loop_
_publ_author_name
'Li, Lin'
'Tian, Yupeng'
'Yang, Jiaxiang'
'Sun, Pingping'
'Kong, Lin'
'Wu, Jieying'
'Zhou, Hongping'
'Zhang, Shengyi'
'Jin, Baokang'
'Tao, Xutang'
'Jiang, Minhua'

_publ_section_title
;
 Two-photon absorption enhancement induced by aggregation with accurate
 photophysical data: spontaneous accumulation of dye in silica
 nanoparticles.
;
_journal_issue 10
_journal_name_full 'Chemical communications (Cambridge, England)'
_journal_page_first 1673
_journal_page_last 1675
_journal_paper_doi 10.1039/b918841j
_journal_volume 46
_journal_year 2010
_chemical_formula_sum 'C58 H74 N8 O3'
_chemical_formula_weight 931.25
_chemical_name_systematic
;
?
;
_space_group_IT_number 14
_symmetry_cell_setting monoclinic
_symmetry_space_group_name_Hall '-P 2ybc'
_symmetry_space_group_name_H-M 'P 1 21/c 1'
_atom_sites_solution_hydrogens geom
_atom_sites_solution_primary direct
_atom_sites_solution_secondary difmap
_audit_creation_method SHELXL-97
_cell_angle_alpha 90.00
_cell_angle_beta 92.248(2)
_cell_angle_gamma 90.00
_cell_formula_units_Z 4
_cell_length_a 11.2690(14)
_cell_length_b 12.2153(15)
_cell_length_c 37.978(4)
_cell_measurement_reflns_used 1639
_cell_measurement_temperature 293(2)
_cell_measurement_theta_max 19.72
_cell_measurement_theta_min 2.50
_cell_volume 5223.8(11)
_computing_cell_refinement APEX2
_computing_data_collection 'APEX2 (Bruker, 2005)'
_computing_data_reduction APEX2
_computing_molecular_graphics 'SHELXTL (Sheldrick, 1997)'
_computing_publication_material 'WINGX (Farrugia,1999)'
_computing_structure_refinement 'SHELXL97 (Sheldrick, 1997)'
_computing_structure_solution 'SIR97 (Altamore, 1994)'
_diffrn_ambient_temperature 293(2)
_diffrn_measured_fraction_theta_full 0.999
_diffrn_measured_fraction_theta_max 0.999
_diffrn_measurement_device_type 'CCD area detector'
_diffrn_measurement_method 'phi and omega scans'
_diffrn_radiation_monochromator graphite
_diffrn_radiation_source 'fine-focus sealed tube'
_diffrn_radiation_type MoK\a
_diffrn_radiation_wavelength 0.71073
_diffrn_reflns_av_R_equivalents 0.1073
_diffrn_reflns_av_sigmaI/netI 0.1199
_diffrn_reflns_limit_h_max 13
_diffrn_reflns_limit_h_min -13
_diffrn_reflns_limit_k_max 14
_diffrn_reflns_limit_k_min -14
_diffrn_reflns_limit_l_max 38
_diffrn_reflns_limit_l_min -45
_diffrn_reflns_number 36465
_diffrn_reflns_theta_full 25.00
_diffrn_reflns_theta_max 25.00
_diffrn_reflns_theta_min 1.07
_exptl_absorpt_coefficient_mu 0.074
_exptl_absorpt_correction_T_max 0.9912
_exptl_absorpt_correction_T_min 0.9890
_exptl_absorpt_correction_type multi-scan
_exptl_absorpt_process_details 'SADABS (Sheldrick, 1996)'
_exptl_crystal_colour red
_exptl_crystal_density_diffrn 1.184
_exptl_crystal_density_method 'not measured'
_exptl_crystal_description block
_exptl_crystal_F_000 2008
_exptl_crystal_size_max 0.15
_exptl_crystal_size_mid 0.15
_exptl_crystal_size_min 0.12
_refine_diff_density_max 0.661
_refine_diff_density_min -0.438
_refine_diff_density_rms 0.146
_refine_ls_extinction_coef 0.0074(8)
_refine_ls_extinction_expression Fc^*^=kFc[1+0.001xFc^2^\l^3^/sin(2\q)]^-1/4^
_refine_ls_extinction_method SHELXL
_refine_ls_goodness_of_fit_ref 1.028
_refine_ls_hydrogen_treatment constr
_refine_ls_matrix_type full
_refine_ls_number_parameters 634
_refine_ls_number_reflns 9216
_refine_ls_number_restraints 0
_refine_ls_restrained_S_all 1.028
_refine_ls_R_factor_all 0.1665
_refine_ls_R_factor_gt 0.0779
_refine_ls_shift/su_max 0.002
_refine_ls_shift/su_mean 0.000
_refine_ls_structure_factor_coef Fsqd
_refine_ls_weighting_details 'calc w=1/[\s^2^(Fo^2^)+(0.1105P)^2^+0.0000P] where P=(Fo^2^+2Fc^2^)/3'
_refine_ls_weighting_scheme calc
_refine_ls_wR_factor_gt 0.1857
_refine_ls_wR_factor_ref 0.2424
_reflns_number_gt 4380
_reflns_number_total 9216
_reflns_threshold_expression >2sigma(I)
_cod_data_source_file b918841j.txt
_cod_data_source_block 3
_cod_depositor_comments
;
The following automatic conversions were performed:
'_symmetry_cell_setting' value 'Monoclinic' changed to 'monoclinic'
according to '/home/saulius/struct/CIF-dictionaries/cif_core.dic'
dictionary named 'cif_core.dic' version 2.4.1 from 2010-06-29.

Automatic conversion script
Id: cif_fix_enum 1527 2010-12-29 10:47:43Z saulius 
;
_cod_original_sg_symbol_H-M P2(1)/c
_cod_database_code 7105268

loop_
_symmetry_equiv_pos_as_xyz
'x, y, z'
'-x, y+1/2, -z+1/2'
'-x, -y, -z'
'x, -y-1/2, z-1/2'

loop_
_atom_site_label
_atom_site_type_symbol
_atom_site_fract_x
_atom_site_fract_y
_atom_site_fract_z
_atom_site_U_iso_or_equiv
_atom_site_adp_type
_atom_site_occupancy
_atom_site_symmetry_multiplicity
_atom_site_calc_flag
_atom_site_refinement_flags
_atom_site_disorder_assembly
_atom_site_disorder_group
C1 C 1.2474(3) 0.6666(3) 0.31075(10) 0.0317(9) Uani 1 1 d . . .
C2 C 1.1429(3) 0.7776(3) 0.34765(10) 0.0307(9) Uani 1 1 d . . .
C3 C 1.1354(3) 0.8431(3) 0.37944(10) 0.0362(10) Uani 1 1 d . . .
H3 H 1.0665 0.8840 0.3817 0.043 Uiso 1 1 calc R . .
C4 C 1.2177(4) 0.8506(3) 0.40577(10) 0.0368(10) Uani 1 1 d . . .
H4 H 1.2864 0.8091 0.4039 0.044 Uiso 1 1 calc R . .
C5 C 1.2086(4) 0.9183(3) 0.43721(11) 0.0380(10) Uani 1 1 d . . .
C6 C 1.2870(4) 0.9083(3) 0.46591(11) 0.0416(11) Uani 1 1 d . . .
H6 H 1.3480 0.8571 0.4651 0.050 Uiso 1 1 calc R . .
C7 C 1.2777(4) 0.9716(3) 0.49569(11) 0.0482(12) Uani 1 1 d . . .
H7 H 1.3329 0.9622 0.5143 0.058 Uiso 1 1 calc R . .
C8 C 1.1880(4) 1.0494(4) 0.49884(12) 0.0525(13) Uani 1 1 d . . .
C9 C 1.1095(5) 1.0598(5) 0.46925(14) 0.0802(18) Uani 1 1 d . . .
H9 H 1.0487 1.1112 0.4696 0.096 Uiso 1 1 calc R . .
C10 C 1.1208(4) 0.9955(4) 0.43998(13) 0.0705(16) Uani 1 1 d . . .
H10 H 1.0665 1.0046 0.4211 0.085 Uiso 1 1 calc R . .
C11 C 1.2608(5) 1.1010(4) 0.55836(13) 0.0757(17) Uani 1 1 d . . .
H11A H 1.2789 1.0242 0.5622 0.091 Uiso 1 1 calc R . .
H11B H 1.2249 1.1284 0.5794 0.091 Uiso 1 1 calc R . .
C12 C 1.3751(4) 1.1619(4) 0.55334(12) 0.0622(14) Uani 1 1 d . . .
H12A H 1.4143 1.1320 0.5335 0.093 Uiso 1 1 calc R . .
H12B H 1.4257 1.1547 0.5741 0.093 Uiso 1 1 calc R . .
H12C H 1.3581 1.2379 0.5492 0.093 Uiso 1 1 calc R . .
C13 C 1.0805(5) 1.1960(6) 0.53051(16) 0.096(2) Uani 1 1 d . . .
H13A H 1.0657 1.2109 0.5550 0.115 Uiso 1 1 calc R . .
H13B H 1.0077 1.1673 0.5196 0.115 Uiso 1 1 calc R . .
C14 C 1.1106(6) 1.3021(6) 0.51266(19) 0.112(2) Uani 1 1 d . . .
H14A H 1.1827 1.3313 0.5232 0.169 Uiso 1 1 calc R . .
H14B H 1.0472 1.3536 0.5154 0.169 Uiso 1 1 calc R . .
H14C H 1.1211 1.2891 0.4881 0.169 Uiso 1 1 calc R . .
C15 C 1.0410(3) 0.7702(3) 0.32577(10) 0.0338(10) Uani 1 1 d . . .
H15 H 0.9731 0.8093 0.3311 0.041 Uiso 1 1 calc R . .
C16 C 1.0414(3) 0.7050(3) 0.29635(10) 0.0303(9) Uani 1 1 d . . .
C17 C 0.9369(3) 0.6930(3) 0.27392(10) 0.0343(10) Uani 1 1 d . . .
H17 H 0.8729 0.7373 0.2793 0.041 Uiso 1 1 calc R . .
C18 C 0.9195(3) 0.6259(3) 0.24622(10) 0.0324(10) Uani 1 1 d . . .
H18 H 0.9823 0.5811 0.2403 0.039 Uiso 1 1 calc R . .
C19 C 0.8105(3) 0.6179(3) 0.22481(10) 0.0321(10) Uani 1 1 d . . .
C20 C 0.7972(3) 0.5394(3) 0.19823(10) 0.0326(10) Uani 1 1 d . . .
H20 H 0.8597 0.4919 0.1942 0.039 Uiso 1 1 calc R . .
C21 C 0.6941(3) 0.5306(3) 0.17782(10) 0.0354(10) Uani 1 1 d . . .
H21 H 0.6891 0.4778 0.1602 0.043 Uiso 1 1 calc R . .
C22 C 0.5969(3) 0.5983(3) 0.18283(10) 0.0302(9) Uani 1 1 d . . .
C23 C 0.6094(3) 0.6767(3) 0.20990(10) 0.0372(10) Uani 1 1 d . . .
H23 H 0.5464 0.7233 0.2143 0.045 Uiso 1 1 calc R . .
C24 C 0.7131(3) 0.6855(3) 0.22993(11) 0.0383(10) Uani 1 1 d . . .
H24 H 0.7185 0.7385 0.2475 0.046 Uiso 1 1 calc R . .
C25 C 0.4855(4) 0.5163(3) 0.13261(10) 0.0403(11) Uani 1 1 d . . .
H25A H 0.4027 0.4988 0.1275 0.048 Uiso 1 1 calc R . .
H25B H 0.5263 0.4486 0.1387 0.048 Uiso 1 1 calc R . .
C26 C 0.5378(4) 0.5629(4) 0.09990(11) 0.0568(13) Uani 1 1 d . . .
H26A H 0.4932 0.6262 0.0923 0.085 Uiso 1 1 calc R . .
H26B H 0.5347 0.5088 0.0816 0.085 Uiso 1 1 calc R . .
H26C H 0.6190 0.5834 0.1050 0.085 Uiso 1 1 calc R . .
C27 C 0.3983(3) 0.6695(3) 0.16584(11) 0.0444(11) Uani 1 1 d . . .
H27A H 0.3863 0.6831 0.1906 0.053 Uiso 1 1 calc R . .
H27B H 0.3255 0.6381 0.1558 0.053 Uiso 1 1 calc R . .
C28 C 0.4203(4) 0.7777(4) 0.14791(12) 0.0612(14) Uani 1 1 d . . .
H28A H 0.4891 0.8121 0.1588 0.092 Uiso 1 1 calc R . .
H28B H 0.3525 0.8243 0.1502 0.092 Uiso 1 1 calc R . .
H28C H 0.4334 0.7653 0.1234 0.092 Uiso 1 1 calc R . .
C29 C 0.7305(4) 0.9750(3) 0.27763(10) 0.0341(10) Uani 1 1 d . . .
C30 C 0.6358(3) 0.8421(3) 0.31004(9) 0.0282(9) Uani 1 1 d . . .
C31 C 0.6470(4) 0.7669(3) 0.33956(10) 0.0355(10) Uani 1 1 d . . .
H31 H 0.7221 0.7594 0.3503 0.043 Uiso 1 1 calc R . .
C32 C 0.5610(4) 0.7083(3) 0.35249(10) 0.0367(10) Uani 1 1 d . . .
H32 H 0.4864 0.7173 0.3415 0.044 Uiso 1 1 calc R . .
C33 C 0.5674(4) 0.6305(3) 0.38209(10) 0.0329(10) Uani 1 1 d . . .
C34 C 0.6739(4) 0.5982(3) 0.39879(11) 0.0450(11) Uani 1 1 d . . .
H34 H 0.7446 0.6291 0.3917 0.054 Uiso 1 1 calc R . .
C35 C 0.6777(4) 0.5214(4) 0.42561(11) 0.0485(12) Uani 1 1 d . . .
H35 H 0.7506 0.5006 0.4358 0.058 Uiso 1 1 calc R . .
C36 C 0.5743(4) 0.4750(3) 0.43746(11) 0.0432(11) Uani 1 1 d . . .
C37 C 0.4671(4) 0.5099(3) 0.42139(11) 0.0459(11) Uani 1 1 d . . .
H37 H 0.3960 0.4819 0.4292 0.055 Uiso 1 1 calc R . .
C38 C 0.4642(4) 0.5849(3) 0.39419(11) 0.0408(11) Uani 1 1 d . . .
H38 H 0.3915 0.6052 0.3838 0.049 Uiso 1 1 calc R . .
C39 C 0.6896(7) 0.3305(6) 0.47072(18) 0.117(3) Uani 1 1 d . . .
H39A H 0.6695 0.2545 0.4748 0.140 Uiso 1 1 calc R . .
H39B H 0.7398 0.3346 0.4506 0.140 Uiso 1 1 calc R . .
C40 C 0.7477(7) 0.3760(5) 0.5009(2) 0.129(3) Uani 1 1 d . . .
H40A H 0.7658 0.4515 0.4965 0.193 Uiso 1 1 calc R . .
H40B H 0.8200 0.3366 0.5061 0.193 Uiso 1 1 calc R . .
H40C H 0.6970 0.3709 0.5205 0.193 Uiso 1 1 calc R . .
C41 C 0.4695(4) 0.3626(4) 0.48085(12) 0.0544(13) Uani 1 1 d . . .
H41A H 0.4136 0.4230 0.4811 0.065 Uiso 1 1 calc R . .
H41B H 0.4892 0.3431 0.5051 0.065 Uiso 1 1 calc R . .
C42 C 0.4106(5) 0.2669(4) 0.46293(13) 0.0790(17) Uani 1 1 d . . .
H42A H 0.3908 0.2853 0.4388 0.118 Uiso 1 1 calc R . .
H42B H 0.3396 0.2485 0.4747 0.118 Uiso 1 1 calc R . .
H42C H 0.4637 0.2054 0.4637 0.118 Uiso 1 1 calc R . .
C43 C 0.5334(3) 0.8490(3) 0.28783(10) 0.0305(9) Uani 1 1 d . . .
H43 H 0.4680 0.8050 0.2919 0.037 Uiso 1 1 calc R . .
C44 C 0.5307(3) 0.9213(3) 0.25999(10) 0.0294(9) Uani 1 1 d . . .
C45 C 0.4334(3) 0.9409(3) 0.23446(10) 0.0319(9) Uani 1 1 d . . .
H45 H 0.4457 0.9911 0.2166 0.038 Uiso 1 1 calc R . .
C46 C 0.3274(3) 0.8916(3) 0.23496(10) 0.0344(10) Uani 1 1 d . . .
H46 H 0.3182 0.8398 0.2526 0.041 Uiso 1 1 calc R . .
C47 C 0.2251(3) 0.9094(3) 0.21126(10) 0.0333(10) Uani 1 1 d . . .
C48 C 0.2205(4) 0.9843(3) 0.18381(10) 0.0361(10) Uani 1 1 d . . .
H48 H 0.2873 1.0267 0.1799 0.043 Uiso 1 1 calc R . .
C49 C 0.1220(4) 0.9983(3) 0.16230(11) 0.0404(11) Uani 1 1 d . . .
H49 H 0.1250 1.0475 0.1437 0.048 Uiso 1 1 calc R . .
C50 C 0.0158(4) 0.9405(3) 0.16739(10) 0.0366(10) Uani 1 1 d . . .
C51 C 0.0198(4) 0.8656(4) 0.19526(11) 0.0482(12) Uani 1 1 d . . .
H51 H -0.0476 0.8249 0.1999 0.058 Uiso 1 1 calc R . .
C52 C 0.1207(4) 0.8510(3) 0.21587(11) 0.0461(12) Uani 1 1 d . . .
H52 H 0.1196 0.7994 0.2339 0.055 Uiso 1 1 calc R . .
C53 C -0.0829(4) 1.0249(3) 0.11485(11) 0.0459(11) Uani 1 1 d . . .
H53A H -0.0370 1.0905 0.1200 0.055 Uiso 1 1 calc R . .
H53B H -0.1634 1.0474 0.1084 0.055 Uiso 1 1 calc R . .
C54 C -0.0310(5) 0.9677(4) 0.08379(12) 0.0651(14) Uani 1 1 d . . .
H54A H 0.0474 0.9421 0.0902 0.098 Uiso 1 1 calc R . .
H54B H -0.0270 1.0180 0.0645 0.098 Uiso 1 1 calc R . .
H54C H -0.0803 0.9067 0.0769 0.098 Uiso 1 1 calc R . .
C55 C -0.1978(4) 0.9026(4) 0.15391(12) 0.0541(13) Uani 1 1 d . . .
H55A H -0.2635 0.9486 0.1458 0.065 Uiso 1 1 calc R . .
H55B H -0.2033 0.8936 0.1792 0.065 Uiso 1 1 calc R . .
C56 C -0.2100(4) 0.7925(4) 0.13658(14) 0.0712(15) Uani 1 1 d . . .
H56A H -0.2031 0.8004 0.1116 0.107 Uiso 1 1 calc R . .
H56B H -0.2862 0.7619 0.1413 0.107 Uiso 1 1 calc R . .
H56C H -0.1486 0.7447 0.1457 0.107 Uiso 1 1 calc R . .
C57 C 0.9185(4) 0.0911(4) 0.35923(13) 0.0567(13) Uani 1 1 d . . .
H57A H 0.8884 0.1208 0.3369 0.068 Uiso 1 1 calc R . .
H57B H 1.0037 0.0819 0.3579 0.068 Uiso 1 1 calc R . .
C58 C 0.8920(5) 0.1698(4) 0.38881(14) 0.0782(17) Uani 1 1 d . . .
H58A H 0.8076 0.1780 0.3903 0.117 Uiso 1 1 calc R . .
H58B H 0.9270 0.2397 0.3842 0.117 Uiso 1 1 calc R . .
H58C H 0.9245 0.1415 0.4107 0.117 Uiso 1 1 calc R . .
O3 O 0.8648(3) -0.0113(3) 0.36536(8) 0.0556(9) Uani 1 1 d . . .
H3A H 0.8792 -0.0534 0.3493 0.083 Uiso 1 1 calc R . .
N1 N 1.2447(3) 0.7268(3) 0.34075(8) 0.0329(8) Uani 1 1 d . . .
N2 N 1.1454(3) 0.6526(2) 0.28917(8) 0.0298(8) Uani 1 1 d . . .
N3 N 1.1748(4) 1.1104(3) 0.52890(11) 0.0673(12) Uani 1 1 d . . .
N4 N 0.4932(3) 0.5896(3) 0.16300(8) 0.0348(8) Uani 1 1 d . . .
N5 N 0.7315(3) 0.9050(2) 0.30532(8) 0.0315(8) Uani 1 1 d . . .
N6 N 0.6310(3) 0.9830(2) 0.25517(8) 0.0314(8) Uani 1 1 d . . .
N7 N 0.5771(4) 0.3992(3) 0.46436(10) 0.0598(11) Uani 1 1 d . . .
N8 N -0.0855(3) 0.9583(3) 0.14672(9) 0.0426(9) Uani 1 1 d . . .
O1 O 1.3410(2) 0.6219(2) 0.30158(8) 0.0435(8) Uani 1 1 d . . .
H1 H 1.3246 0.5685 0.2892 0.065 Uiso 1 1 calc R . .
O2 O 0.8177(2) 1.0348(2) 0.27242(7) 0.0452(8) Uani 1 1 d . . .
H2 H 0.8184 1.0509 0.2515 0.068 Uiso 1 1 calc R . .

loop_
_atom_site_aniso_label
_atom_site_aniso_U_11
_atom_site_aniso_U_22
_atom_site_aniso_U_33
_atom_site_aniso_U_23
_atom_site_aniso_U_13
_atom_site_aniso_U_12
C1 0.027(2) 0.033(2) 0.035(2) 0.0007(19) 0.0010(19) -0.0003(19)
C2 0.028(2) 0.030(2) 0.034(2) -0.0037(18) 0.0028(19) -0.0055(18)
C3 0.034(2) 0.036(2) 0.038(3) -0.0030(19) 0.002(2) 0.0028(19)
C4 0.036(2) 0.036(2) 0.038(3) -0.005(2) 0.003(2) 0.0000(19)
C5 0.038(3) 0.040(2) 0.036(3) -0.008(2) -0.001(2) 0.003(2)
C6 0.048(3) 0.037(2) 0.039(3) 0.001(2) -0.010(2) 0.000(2)
C7 0.066(3) 0.043(3) 0.035(3) 0.001(2) -0.008(2) -0.007(2)
C8 0.053(3) 0.065(3) 0.040(3) -0.013(2) 0.010(2) -0.015(3)
C9 0.061(4) 0.103(4) 0.075(4) -0.047(4) -0.019(3) 0.030(3)
C10 0.068(4) 0.087(4) 0.055(3) -0.037(3) -0.024(3) 0.029(3)
C11 0.119(5) 0.080(4) 0.029(3) -0.011(3) 0.007(3) -0.029(4)
C12 0.080(4) 0.052(3) 0.053(3) -0.006(2) -0.018(3) 0.005(3)
C13 0.060(4) 0.145(6) 0.084(5) -0.058(5) 0.008(3) -0.003(4)
C14 0.106(6) 0.108(6) 0.121(6) -0.040(5) -0.024(5) 0.031(5)
C15 0.027(2) 0.036(2) 0.038(3) -0.006(2) 0.0038(19) 0.0007(18)
C16 0.028(2) 0.034(2) 0.030(2) 0.0041(18) 0.0011(18) 0.0021(17)
C17 0.026(2) 0.038(2) 0.038(3) -0.004(2) -0.0024(19) 0.0036(18)
C18 0.022(2) 0.033(2) 0.042(3) 0.0020(19) 0.0033(19) 0.0008(17)
C19 0.031(2) 0.032(2) 0.033(2) -0.0016(18) 0.0003(19) 0.0007(18)
C20 0.030(2) 0.032(2) 0.036(2) -0.0036(19) 0.0048(19) 0.0002(17)
C21 0.035(2) 0.035(2) 0.036(3) -0.0079(19) 0.001(2) -0.0031(19)
C22 0.029(2) 0.033(2) 0.028(2) 0.0002(18) -0.0016(18) -0.0013(18)
C23 0.030(2) 0.042(2) 0.039(3) -0.009(2) -0.001(2) 0.0074(19)
C24 0.028(2) 0.045(2) 0.042(3) -0.012(2) -0.001(2) 0.0031(19)
C25 0.042(3) 0.044(2) 0.035(3) -0.008(2) -0.006(2) -0.001(2)
C26 0.077(4) 0.057(3) 0.038(3) -0.004(2) 0.010(3) -0.005(3)
C27 0.028(2) 0.060(3) 0.045(3) -0.001(2) -0.007(2) 0.003(2)
C28 0.066(4) 0.059(3) 0.058(3) 0.000(3) 0.001(3) 0.022(3)
C29 0.031(2) 0.038(2) 0.034(3) 0.001(2) 0.001(2) -0.0043(19)
C30 0.029(2) 0.030(2) 0.025(2) -0.0031(17) 0.0023(18) 0.0023(18)
C31 0.032(2) 0.037(2) 0.038(3) -0.002(2) 0.0045(19) -0.0009(19)
C32 0.035(2) 0.035(2) 0.039(3) -0.008(2) -0.005(2) 0.0039(19)
C33 0.035(2) 0.034(2) 0.029(2) -0.0030(18) -0.0036(19) 0.0031(19)
C34 0.046(3) 0.048(3) 0.041(3) 0.000(2) 0.009(2) -0.002(2)
C35 0.049(3) 0.058(3) 0.039(3) 0.013(2) 0.006(2) 0.015(2)
C36 0.054(3) 0.042(2) 0.034(3) 0.007(2) 0.004(2) 0.007(2)
C37 0.047(3) 0.047(3) 0.044(3) 0.009(2) 0.002(2) -0.002(2)
C38 0.042(3) 0.039(2) 0.041(3) 0.002(2) -0.006(2) -0.004(2)
C39 0.151(7) 0.106(5) 0.089(5) 0.058(4) -0.050(5) -0.041(5)
C40 0.124(7) 0.083(5) 0.183(9) 0.032(5) 0.064(6) 0.026(4)
C41 0.072(4) 0.051(3) 0.041(3) 0.010(2) 0.016(3) -0.001(3)
C42 0.116(5) 0.061(3) 0.060(4) 0.002(3) 0.014(3) -0.018(3)
C43 0.031(2) 0.029(2) 0.031(2) -0.0024(18) 0.0035(18) -0.0016(17)
C44 0.029(2) 0.032(2) 0.026(2) -0.0037(18) 0.0006(18) 0.0012(18)
C45 0.033(2) 0.035(2) 0.027(2) 0.0001(18) 0.0009(18) 0.0015(18)
C46 0.037(3) 0.034(2) 0.033(2) 0.0011(18) 0.0031(19) -0.0036(19)
C47 0.027(2) 0.039(2) 0.034(2) 0.0004(19) -0.0015(19) -0.0014(19)
C48 0.032(2) 0.036(2) 0.040(3) 0.005(2) -0.001(2) -0.0028(18)
C49 0.040(3) 0.041(2) 0.041(3) 0.008(2) 0.002(2) -0.002(2)
C50 0.033(2) 0.045(2) 0.032(2) -0.001(2) -0.0010(19) 0.003(2)
C51 0.036(3) 0.066(3) 0.042(3) 0.019(2) -0.005(2) -0.019(2)
C52 0.042(3) 0.056(3) 0.040(3) 0.018(2) -0.010(2) -0.016(2)
C53 0.038(3) 0.051(3) 0.048(3) 0.006(2) -0.011(2) 0.005(2)
C54 0.085(4) 0.067(3) 0.044(3) 0.005(3) 0.011(3) -0.003(3)
C55 0.039(3) 0.066(3) 0.056(3) 0.004(3) -0.010(2) 0.002(2)
C56 0.065(4) 0.067(3) 0.082(4) 0.003(3) 0.002(3) -0.016(3)
C57 0.044(3) 0.066(3) 0.060(3) -0.005(3) -0.004(2) -0.005(2)
C58 0.067(4) 0.085(4) 0.081(4) -0.026(3) -0.018(3) 0.017(3)
O3 0.055(2) 0.064(2) 0.048(2) -0.0062(16) -0.0014(16) -0.0047(16)
N1 0.0291(19) 0.0394(19) 0.030(2) -0.0051(16) -0.0013(15) -0.0037(15)
N2 0.0249(18) 0.0344(18) 0.0299(19) 0.0015(15) -0.0029(15) -0.0007(14)
N3 0.074(3) 0.078(3) 0.051(3) -0.033(2) 0.007(2) -0.009(2)
N4 0.0283(19) 0.043(2) 0.033(2) -0.0034(16) -0.0027(16) -0.0052(16)
N5 0.032(2) 0.0334(18) 0.029(2) 0.0036(15) 0.0024(15) -0.0014(15)
N6 0.0201(18) 0.0391(19) 0.035(2) -0.0017(15) -0.0002(15) -0.0025(14)
N7 0.067(3) 0.059(3) 0.053(3) 0.027(2) 0.008(2) 0.018(2)
N8 0.031(2) 0.055(2) 0.041(2) 0.0084(18) -0.0072(17) -0.0072(17)
O1 0.0311(17) 0.0552(19) 0.0437(19) -0.0206(15) -0.0060(14) -0.0005(14)
O2 0.0369(18) 0.065(2) 0.0336(18) 0.0153(15) -0.0034(14) -0.0133(15)

loop_
_atom_type_symbol
_atom_type_description
_atom_type_scat_dispersion_real
_atom_type_scat_dispersion_imag
_atom_type_scat_source
C C 0.0033 0.0016 'International Tables Vol C Tables 4.2.6.8 and 6.1.1.4'
H H 0.0000 0.0000 'International Tables Vol C Tables 4.2.6.8 and 6.1.1.4'
N N 0.0061 0.0033 'International Tables Vol C Tables 4.2.6.8 and 6.1.1.4'
O O 0.0106 0.0060 'International Tables Vol C Tables 4.2.6.8 and 6.1.1.4'

loop_
_geom_angle_atom_site_label_1
_geom_angle_atom_site_label_2
_geom_angle_atom_site_label_3
_geom_angle
_geom_angle_site_symmetry_1
_geom_angle_site_symmetry_3
_geom_angle_publ_flag
O1 C1 N1 121.2(3) . . ?
O1 C1 N2 117.9(3) . . ?
N1 C1 N2 120.9(3) . . ?
N1 C2 C15 123.0(4) . . ?
N1 C2 C3 119.7(3) . . ?
C15 C2 C3 117.2(4) . . ?
C4 C3 C2 126.6(4) . . ?
C4 C3 H3 116.7 . . ?
C2 C3 H3 116.7 . . ?
C3 C4 C5 125.5(4) . . ?
C3 C4 H4 117.3 . . ?
C5 C4 H4 117.3 . . ?
C10 C5 C6 116.2(4) . . ?
C10 C5 C4 121.7(4) . . ?
C6 C5 C4 122.1(4) . . ?
C7 C6 C5 122.1(4) . . ?
C7 C6 H6 119.0 . . ?
C5 C6 H6 119.0 . . ?
C6 C7 C8 122.1(4) . . ?
C6 C7 H7 118.9 . . ?
C8 C7 H7 118.9 . . ?
N3 C8 C7 122.8(5) . . ?
N3 C8 C9 121.9(5) . . ?
C7 C8 C9 115.3(4) . . ?
C10 C9 C8 121.4(5) . . ?
C10 C9 H9 119.3 . . ?
C8 C9 H9 119.3 . . ?
C9 C10 C5 123.0(5) . . ?
C9 C10 H10 118.5 . . ?
C5 C10 H10 118.5 . . ?
N3 C11 C12 114.3(4) . . ?
N3 C11 H11A 108.7 . . ?
C12 C11 H11A 108.7 . . ?
N3 C11 H11B 108.7 . . ?
C12 C11 H11B 108.7 . . ?
H11A C11 H11B 107.6 . . ?
C11 C12 H12A 109.5 . . ?
C11 C12 H12B 109.5 . . ?
H12A C12 H12B 109.5 . . ?
C11 C12 H12C 109.5 . . ?
H12A C12 H12C 109.5 . . ?
H12B C12 H12C 109.5 . . ?
N3 C13 C14 114.2(5) . . ?
N3 C13 H13A 108.7 . . ?
C14 C13 H13A 108.7 . . ?
N3 C13 H13B 108.7 . . ?
C14 C13 H13B 108.7 . . ?
H13A C13 H13B 107.6 . . ?
C13 C14 H14A 109.5 . . ?
C13 C14 H14B 109.5 . . ?
H14A C14 H14B 109.5 . . ?
C13 C14 H14C 109.5 . . ?
H14A C14 H14C 109.5 . . ?
H14B C14 H14C 109.5 . . ?
C16 C15 C2 119.6(4) . . ?
C16 C15 H15 120.2 . . ?
C2 C15 H15 120.2 . . ?
C15 C16 N2 117.6(3) . . ?
C15 C16 C17 121.0(4) . . ?
N2 C16 C17 121.5(3) . . ?
C18 C17 C16 128.3(4) . . ?
C18 C17 H17 115.9 . . ?
C16 C17 H17 115.9 . . ?
C17 C18 C19 125.1(4) . . ?
C17 C18 H18 117.4 . . ?
C19 C18 H18 117.4 . . ?
C24 C19 C20 116.4(4) . . ?
C24 C19 C18 122.5(4) . . ?
C20 C19 C18 121.1(3) . . ?
C21 C20 C19 121.7(4) . . ?
C21 C20 H20 119.1 . . ?
C19 C20 H20 119.1 . . ?
C20 C21 C22 121.9(4) . . ?
C20 C21 H21 119.1 . . ?
C22 C21 H21 119.1 . . ?
N4 C22 C21 122.5(3) . . ?
N4 C22 C23 120.9(3) . . ?
C21 C22 C23 116.6(4) . . ?
C24 C23 C22 121.1(4) . . ?
C24 C23 H23 119.5 . . ?
C22 C23 H23 119.5 . . ?
C23 C24 C19 122.3(4) . . ?
C23 C24 H24 118.9 . . ?
C19 C24 H24 118.9 . . ?
N4 C25 C26 114.0(3) . . ?
N4 C25 H25A 108.8 . . ?
C26 C25 H25A 108.8 . . ?
N4 C25 H25B 108.8 . . ?
C26 C25 H25B 108.8 . . ?
H25A C25 H25B 107.6 . . ?
C25 C26 H26A 109.5 . . ?
C25 C26 H26B 109.5 . . ?
H26A C26 H26B 109.5 . . ?
C25 C26 H26C 109.5 . . ?
H26A C26 H26C 109.5 . . ?
H26B C26 H26C 109.5 . . ?
N4 C27 C28 114.8(3) . . ?
N4 C27 H27A 108.6 . . ?
C28 C27 H27A 108.6 . . ?
N4 C27 H27B 108.6 . . ?
C28 C27 H27B 108.6 . . ?
H27A C27 H27B 107.5 . . ?
C27 C28 H28A 109.5 . . ?
C27 C28 H28B 109.5 . . ?
H28A C28 H28B 109.5 . . ?
C27 C28 H28C 109.5 . . ?
H28A C28 H28C 109.5 . . ?
H28B C28 H28C 109.5 . . ?
O2 C29 N5 120.7(4) . . ?
O2 C29 N6 119.0(4) . . ?
N5 C29 N6 120.3(3) . . ?
N5 C30 C43 122.1(3) . . ?
N5 C30 C31 114.8(3) . . ?
C43 C30 C31 123.1(3) . . ?
C32 C31 C30 126.1(4) . . ?
C32 C31 H31 116.9 . . ?
C30 C31 H31 116.9 . . ?
C31 C32 C33 128.4(4) . . ?
C31 C32 H32 115.8 . . ?
C33 C32 H32 115.8 . . ?
C38 C33 C34 117.1(4) . . ?
C38 C33 C32 119.7(4) . . ?
C34 C33 C32 123.2(4) . . ?
C35 C34 C33 121.9(4) . . ?
C35 C34 H34 119.1 . . ?
C33 C34 H34 119.1 . . ?
C34 C35 C36 120.9(4) . . ?
C34 C35 H35 119.5 . . ?
C36 C35 H35 119.5 . . ?
N7 C36 C35 121.4(4) . . ?
N7 C36 C37 121.5(4) . . ?
C35 C36 C37 117.2(4) . . ?
C38 C37 C36 121.5(4) . . ?
C38 C37 H37 119.2 . . ?
C36 C37 H37 119.2 . . ?
C37 C38 C33 121.3(4) . . ?
C37 C38 H38 119.3 . . ?
C33 C38 H38 119.3 . . ?
C40 C39 N7 105.5(7) . . ?
C40 C39 H39A 110.6 . . ?
N7 C39 H39A 110.6 . . ?
C40 C39 H39B 110.6 . . ?
N7 C39 H39B 110.6 . . ?
H39A C39 H39B 108.8 . . ?
C39 C40 H40A 109.5 . . ?
C39 C40 H40B 109.5 . . ?
H40A C40 H40B 109.5 . . ?
C39 C40 H40C 109.5 . . ?
H40A C40 H40C 109.5 . . ?
H40B C40 H40C 109.5 . . ?
N7 C41 C42 114.0(4) . . ?
N7 C41 H41A 108.8 . . ?
C42 C41 H41A 108.8 . . ?
N7 C41 H41B 108.8 . . ?
C42 C41 H41B 108.8 . . ?
H41A C41 H41B 107.6 . . ?
C41 C42 H42A 109.5 . . ?
C41 C42 H42B 109.5 . . ?
H42A C42 H42B 109.5 . . ?
C41 C42 H42C 109.5 . . ?
H42A C42 H42C 109.5 . . ?
H42B C42 H42C 109.5 . . ?
C44 C43 C30 119.5(4) . . ?
C44 C43 H43 120.3 . . ?
C30 C43 H43 120.3 . . ?
N6 C44 C43 117.3(3) . . ?
N6 C44 C45 115.0(3) . . ?
C43 C44 C45 127.7(4) . . ?
C46 C45 C44 124.5(4) . . ?
C46 C45 H45 117.8 . . ?
C44 C45 H45 117.8 . . ?
C45 C46 C47 127.7(4) . . ?
C45 C46 H46 116.1 . . ?
C47 C46 H46 116.1 . . ?
C48 C47 C52 115.2(4) . . ?
C48 C47 C46 124.8(4) . . ?
C52 C47 C46 120.0(4) . . ?
C49 C48 C47 122.6(4) . . ?
C49 C48 H48 118.7 . . ?
C47 C48 H48 118.7 . . ?
C48 C49 C50 122.1(4) . . ?
C48 C49 H49 119.0 . . ?
C50 C49 H49 119.0 . . ?
N8 C50 C51 122.5(4) . . ?
N8 C50 C49 122.2(4) . . ?
C51 C50 C49 115.4(4) . . ?
C52 C51 C50 121.4(4) . . ?
C52 C51 H51 119.3 . . ?
C50 C51 H51 119.3 . . ?
C51 C52 C47 123.3(4) . . ?
C51 C52 H52 118.4 . . ?
C47 C52 H52 118.4 . . ?
N8 C53 C54 114.3(3) . . ?
N8 C53 H53A 108.7 . . ?
C54 C53 H53A 108.7 . . ?
N8 C53 H53B 108.7 . . ?
C54 C53 H53B 108.7 . . ?
H53A C53 H53B 107.6 . . ?
C53 C54 H54A 109.5 . . ?
C53 C54 H54B 109.5 . . ?
H54A C54 H54B 109.5 . . ?
C53 C54 H54C 109.5 . . ?
H54A C54 H54C 109.5 . . ?
H54B C54 H54C 109.5 . . ?
N8 C55 C56 113.4(4) . . ?
N8 C55 H55A 108.9 . . ?
C56 C55 H55A 108.9 . . ?
N8 C55 H55B 108.9 . . ?
C56 C55 H55B 108.9 . . ?
H55A C55 H55B 107.7 . . ?
C55 C56 H56A 109.5 . . ?
C55 C56 H56B 109.5 . . ?
H56A C56 H56B 109.5 . . ?
C55 C56 H56C 109.5 . . ?
H56A C56 H56C 109.5 . . ?
H56B C56 H56C 109.5 . . ?
O3 C57 C58 109.9(4) . . ?
O3 C57 H57A 109.7 . . ?
C58 C57 H57A 109.7 . . ?
O3 C57 H57B 109.7 . . ?
C58 C57 H57B 109.7 . . ?
H57A C57 H57B 108.2 . . ?
C57 C58 H58A 109.5 . . ?
C57 C58 H58B 109.5 . . ?
H58A C58 H58B 109.5 . . ?
C57 C58 H58C 109.5 . . ?
H58A C58 H58C 109.5 . . ?
H58B C58 H58C 109.5 . . ?
C57 O3 H3A 109.5 . . ?
C2 N1 C1 117.6(3) . . ?
C16 N2 C1 121.1(3) . . ?
C8 N3 C11 120.3(4) . . ?
C8 N3 C13 120.9(4) . . ?
C11 N3 C13 118.5(4) . . ?
C22 N4 C27 121.4(3) . . ?
C22 N4 C25 120.4(3) . . ?
C27 N4 C25 116.7(3) . . ?
C30 N5 C29 118.9(3) . . ?
C44 N6 C29 121.9(3) . . ?
C36 N7 C41 122.0(4) . . ?
C36 N7 C39 118.6(4) . . ?
C41 N7 C39 117.5(4) . . ?
C50 N8 C53 121.2(3) . . ?
C50 N8 C55 121.4(3) . . ?
C53 N8 C55 117.1(3) . . ?
C1 O1 H1 109.5 . . ?
C29 O2 H2 109.5 . . ?

loop_
_geom_bond_atom_site_label_1
_geom_bond_atom_site_label_2
_geom_bond_distance
_geom_bond_site_symmetry_2
_geom_bond_publ_flag
C1 O1 1.250(4) . ?
C1 N1 1.357(5) . ?
C1 N2 1.396(4) . ?
C2 N1 1.339(5) . ?
C2 C15 1.394(5) . ?
C2 C3 1.454(5) . ?
C3 C4 1.340(5) . ?
C3 H3 0.9300 . ?
C4 C5 1.459(5) . ?
C4 H4 0.9300 . ?
C5 C10 1.374(6) . ?
C5 C6 1.381(5) . ?
C6 C7 1.378(6) . ?
C6 H6 0.9300 . ?
C7 C8 1.396(6) . ?
C7 H7 0.9300 . ?
C8 N3 1.376(5) . ?
C8 C9 1.408(6) . ?
C9 C10 1.371(6) . ?
C9 H9 0.9300 . ?
C10 H10 0.9300 . ?
C11 N3 1.456(6) . ?
C11 C12 1.506(7) . ?
C11 H11A 0.9700 . ?
C11 H11B 0.9700 . ?
C12 H12A 0.9600 . ?
C12 H12B 0.9600 . ?
C12 H12C 0.9600 . ?
C13 N3 1.493(7) . ?
C13 C14 1.508(8) . ?
C13 H13A 0.9700 . ?
C13 H13B 0.9700 . ?
C14 H14A 0.9600 . ?
C14 H14B 0.9600 . ?
C14 H14C 0.9600 . ?
C15 C16 1.372(5) . ?
C15 H15 0.9300 . ?
C16 N2 1.372(4) . ?
C16 C17 1.434(5) . ?
C17 C18 1.342(5) . ?
C17 H17 0.9300 . ?
C18 C19 1.449(5) . ?
C18 H18 0.9300 . ?
C19 C24 1.394(5) . ?
C19 C20 1.396(5) . ?
C20 C21 1.376(5) . ?
C20 H20 0.9300 . ?
C21 C22 1.391(5) . ?
C21 H21 0.9300 . ?
C22 N4 1.370(4) . ?
C22 C23 1.408(5) . ?
C23 C24 1.373(5) . ?
C23 H23 0.9300 . ?
C24 H24 0.9300 . ?
C25 N4 1.460(5) . ?
C25 C26 1.508(6) . ?
C25 H25A 0.9700 . ?
C25 H25B 0.9700 . ?
C26 H26A 0.9600 . ?
C26 H26B 0.9600 . ?
C26 H26C 0.9600 . ?
C27 N4 1.455(5) . ?
C27 C28 1.512(6) . ?
C27 H27A 0.9700 . ?
C27 H27B 0.9700 . ?
C28 H28A 0.9600 . ?
C28 H28B 0.9600 . ?
C28 H28C 0.9600 . ?
C29 O2 1.246(4) . ?
C29 N5 1.355(5) . ?
C29 N6 1.386(5) . ?
C30 N5 1.342(4) . ?
C30 C43 1.404(5) . ?
C30 C31 1.451(5) . ?
C31 C32 1.316(5) . ?
C31 H31 0.9300 . ?
C32 C33 1.472(5) . ?
C32 H32 0.9300 . ?
C33 C38 1.384(5) . ?
C33 C34 1.392(5) . ?
C34 C35 1.384(6) . ?
C34 H34 0.9300 . ?
C35 C36 1.386(6) . ?
C35 H35 0.9300 . ?
C36 N7 1.378(5) . ?
C36 C37 1.399(5) . ?
C37 C38 1.380(5) . ?
C37 H37 0.9300 . ?
C38 H38 0.9300 . ?
C39 C40 1.410(9) . ?
C39 N7 1.532(8) . ?
C39 H39A 0.9700 . ?
C39 H39B 0.9700 . ?
C40 H40A 0.9600 . ?
C40 H40B 0.9600 . ?
C40 H40C 0.9600 . ?
C41 N7 1.456(5) . ?
C41 C42 1.495(6) . ?
C41 H41A 0.9700 . ?
C41 H41B 0.9700 . ?
C42 H42A 0.9600 . ?
C42 H42B 0.9600 . ?
C42 H42C 0.9600 . ?
C43 C44 1.377(5) . ?
C43 H43 0.9300 . ?
C44 N6 1.377(4) . ?
C44 C45 1.454(5) . ?
C45 C46 1.339(5) . ?
C45 H45 0.9300 . ?
C46 C47 1.450(5) . ?
C46 H46 0.9300 . ?
C47 C48 1.387(5) . ?
C47 C52 1.393(5) . ?
C48 C49 1.362(5) . ?
C48 H48 0.9300 . ?
C49 C50 1.410(5) . ?
C49 H49 0.9300 . ?
C50 N8 1.376(5) . ?
C50 C51 1.398(5) . ?
C51 C52 1.366(5) . ?
C51 H51 0.9300 . ?
C52 H52 0.9300 . ?
C53 N8 1.459(5) . ?
C53 C54 1.509(6) . ?
C53 H53A 0.9700 . ?
C53 H53B 0.9700 . ?
C54 H54A 0.9600 . ?
C54 H54B 0.9600 . ?
C54 H54C 0.9600 . ?
C55 N8 1.472(5) . ?
C55 C56 1.502(6) . ?
C55 H55A 0.9700 . ?
C55 H55B 0.9700 . ?
C56 H56A 0.9600 . ?
C56 H56B 0.9600 . ?
C56 H56C 0.9600 . ?
C57 O3 1.414(5) . ?
C57 C58 1.517(6) . ?
C57 H57A 0.9700 . ?
C57 H57B 0.9700 . ?
C58 H58A 0.9600 . ?
C58 H58B 0.9600 . ?
C58 H58C 0.9600 . ?
O3 H3A 0.8200 . ?
O1 H1 0.8200 . ?
O2 H2 0.8200 . ?

loop_
_geom_torsion_atom_site_label_1
_geom_torsion_atom_site_label_2
_geom_torsion_atom_site_label_3
_geom_torsion_atom_site_label_4
_geom_torsion
_geom_torsion_site_symmetry_1
_geom_torsion_site_symmetry_2
_geom_torsion_site_symmetry_3
_geom_torsion_site_symmetry_4
_geom_torsion_publ_flag
N1 C2 C3 C4 -7.6(6) . . . . ?
C15 C2 C3 C4 171.8(4) . . . . ?
C2 C3 C4 C5 179.1(4) . . . . ?
C3 C4 C5 C10 -10.8(7) . . . . ?
C3 C4 C5 C6 168.9(4) . . . . ?
C10 C5 C6 C7 0.2(6) . . . . ?
C4 C5 C6 C7 -179.4(4) . . . . ?
C5 C6 C7 C8 0.4(7) . . . . ?
C6 C7 C8 N3 177.5(4) . . . . ?
C6 C7 C8 C9 -1.1(7) . . . . ?
N3 C8 C9 C10 -177.4(5) . . . . ?
C7 C8 C9 C10 1.2(8) . . . . ?
C8 C9 C10 C5 -0.6(9) . . . . ?
C6 C5 C10 C9 -0.1(8) . . . . ?
C4 C5 C10 C9 179.5(5) . . . . ?
N1 C2 C15 C16 2.6(6) . . . . ?
C3 C2 C15 C16 -176.7(3) . . . . ?
C2 C15 C16 N2 -2.3(5) . . . . ?
C2 C15 C16 C17 178.0(3) . . . . ?
C15 C16 C17 C18 -173.7(4) . . . . ?
N2 C16 C17 C18 6.6(6) . . . . ?
C16 C17 C18 C19 179.7(4) . . . . ?
C17 C18 C19 C24 3.9(6) . . . . ?
C17 C18 C19 C20 -174.7(4) . . . . ?
C24 C19 C20 C21 1.0(6) . . . . ?
C18 C19 C20 C21 179.7(4) . . . . ?
C19 C20 C21 C22 -0.8(6) . . . . ?
C20 C21 C22 N4 -179.2(3) . . . . ?
C20 C21 C22 C23 0.0(6) . . . . ?
N4 C22 C23 C24 179.8(4) . . . . ?
C21 C22 C23 C24 0.5(6) . . . . ?
C22 C23 C24 C19 -0.3(6) . . . . ?
C20 C19 C24 C23 -0.4(6) . . . . ?
C18 C19 C24 C23 -179.1(4) . . . . ?
N5 C30 C31 C32 169.9(4) . . . . ?
C43 C30 C31 C32 -10.4(6) . . . . ?
C30 C31 C32 C33 179.5(4) . . . . ?
C31 C32 C33 C38 173.3(4) . . . . ?
C31 C32 C33 C34 -7.5(6) . . . . ?
C38 C33 C34 C35 1.9(6) . . . . ?
C32 C33 C34 C35 -177.3(4) . . . . ?
C33 C34 C35 C36 -1.4(7) . . . . ?
C34 C35 C36 N7 -179.4(4) . . . . ?
C34 C35 C36 C37 -0.6(6) . . . . ?
N7 C36 C37 C38 -179.3(4) . . . . ?
C35 C36 C37 C38 1.9(6) . . . . ?
C36 C37 C38 C33 -1.3(6) . . . . ?
C34 C33 C38 C37 -0.6(6) . . . . ?
C32 C33 C38 C37 178.6(4) . . . . ?
N5 C30 C43 C44 0.8(5) . . . . ?
C31 C30 C43 C44 -178.9(3) . . . . ?
C30 C43 C44 N6 0.8(5) . . . . ?
C30 C43 C44 C45 -179.4(3) . . . . ?
N6 C44 C45 C46 -178.2(3) . . . . ?
C43 C44 C45 C46 1.9(6) . . . . ?
C44 C45 C46 C47 177.7(4) . . . . ?
C45 C46 C47 C48 -1.2(6) . . . . ?
C45 C46 C47 C52 -179.5(4) . . . . ?
C52 C47 C48 C49 -1.4(6) . . . . ?
C46 C47 C48 C49 -179.8(4) . . . . ?
C47 C48 C49 C50 2.7(6) . . . . ?
C48 C49 C50 N8 176.9(4) . . . . ?
C48 C49 C50 C51 -1.9(6) . . . . ?
N8 C50 C51 C52 -178.6(4) . . . . ?
C49 C50 C51 C52 0.2(6) . . . . ?
C50 C51 C52 C47 1.0(7) . . . . ?
C48 C47 C52 C51 -0.4(6) . . . . ?
C46 C47 C52 C51 178.1(4) . . . . ?
C15 C2 N1 C1 0.7(5) . . . . ?
C3 C2 N1 C1 -180.0(3) . . . . ?
O1 C1 N1 C2 176.0(3) . . . . ?
N2 C1 N1 C2 -4.1(5) . . . . ?
C15 C16 N2 C1 -1.0(5) . . . . ?
C17 C16 N2 C1 178.7(3) . . . . ?
O1 C1 N2 C16 -175.8(3) . . . . ?
N1 C1 N2 C16 4.4(5) . . . . ?
C7 C8 N3 C11 4.3(7) . . . . ?
C9 C8 N3 C11 -177.2(5) . . . . ?
C7 C8 N3 C13 177.4(5) . . . . ?
C9 C8 N3 C13 -4.1(7) . . . . ?
C12 C11 N3 C8 77.8(6) . . . . ?
C12 C11 N3 C13 -95.5(6) . . . . ?
C14 C13 N3 C8 -78.8(6) . . . . ?
C14 C13 N3 C11 94.5(6) . . . . ?
C21 C22 N4 C27 -172.5(4) . . . . ?
C23 C22 N4 C27 8.3(5) . . . . ?
C21 C22 N4 C25 -7.4(5) . . . . ?
C23 C22 N4 C25 173.4(4) . . . . ?
C28 C27 N4 C22 75.8(5) . . . . ?
C28 C27 N4 C25 -89.8(4) . . . . ?
C26 C25 N4 C22 -80.1(4) . . . . ?
C26 C25 N4 C27 85.6(4) . . . . ?
C43 C30 N5 C29 -2.0(5) . . . . ?
C31 C30 N5 C29 177.7(3) . . . . ?
O2 C29 N5 C30 179.9(3) . . . . ?
N6 C29 N5 C30 1.6(5) . . . . ?
C43 C44 N6 C29 -1.2(5) . . . . ?
C45 C44 N6 C29 179.0(3) . . . . ?
O2 C29 N6 C44 -178.4(3) . . . . ?
N5 C29 N6 C44 0.0(5) . . . . ?
C35 C36 N7 C41 170.2(4) . . . . ?
C37 C36 N7 C41 -8.6(7) . . . . ?
C35 C36 N7 C39 -25.7(7) . . . . ?
C37 C36 N7 C39 155.5(5) . . . . ?
C42 C41 N7 C36 88.2(5) . . . . ?
C42 C41 N7 C39 -76.1(6) . . . . ?
C40 C39 N7 C36 104.1(6) . . . . ?
C40 C39 N7 C41 -91.1(6) . . . . ?
C51 C50 N8 C53 -171.2(4) . . . . ?
C49 C50 N8 C53 10.1(6) . . . . ?
C51 C50 N8 C55 2.9(6) . . . . ?
C49 C50 N8 C55 -175.8(4) . . . . ?
C54 C53 N8 C50 76.8(5) . . . . ?
C54 C53 N8 C55 -97.5(5) . . . . ?
C56 C55 N8 C50 -87.1(5) . . . . ?
C56 C55 N8 C53 87.1(5) . . . . ?

loop_
_cod_related_entry_id
_cod_related_entry_database
_cod_related_entry_code
1 ChemSpider 30653179
